data_4338421
loop_
_publ_author_name
'Miyake, Ryosuke'
'Shionoya, Mitsuhiko'

_publ_section_title
;
 Concerted ligand exchange and the roles of counter anions in the
 reversible structural switching of crystalline Peptide
 metallo-macrocycles.
;
_journal_issue 11
_journal_name_full 'Inorganic chemistry'
_journal_page_first 5717
_journal_page_last 5723
_journal_paper_doi 10.1021/ic500478p
_journal_volume 53
_journal_year 2014
_chemical_formula_sum 'C48 H131.06 B8 F32 N28 Ni4 O23.53'
_chemical_formula_weight 2406.67
_chemical_name_systematic
; 
 ? 
;
_space_group_IT_number 82
_symmetry_cell_setting tetragonal
_symmetry_space_group_name_Hall 'I -4'
_symmetry_space_group_name_H-M 'I -4'
_atom_sites_solution_hydrogens geom
_atom_sites_solution_primary direct
_atom_sites_solution_secondary difmap
_audit_creation_method SHELXL-97
_cell_angle_alpha 90.00
_cell_angle_beta 90.00
_cell_angle_gamma 90.00
_cell_formula_units_Z 2
_cell_length_a 15.8724(10)
_cell_length_b 15.8724(10)
_cell_length_c 19.8563(13)
_cell_measurement_reflns_used 7942
_cell_measurement_temperature 273
_cell_measurement_theta_max 28.18
_cell_measurement_theta_min 2.57
_cell_volume 5002.5(6)
_computing_cell_refinement 'APEX2 (Bruker AXS, 2006)'
_computing_data_collection 'APEX2 (Bruker AXS, 2006)'
_computing_data_reduction 'SAINT (Bruker AXS, 2004)'
_computing_molecular_graphics 'XSHEL (Bruker AXS,2002)'
_computing_publication_material 'XCIF (Bruker AXS, 2001)'
_computing_structure_refinement 'SHELXL-97 (Sheldrick, 1997)'
_computing_structure_solution 'SHELXS-97 (Sheldrick, 1997)'
_diffrn_ambient_temperature 273
_diffrn_detector_area_resol_mean 8.333
_diffrn_measured_fraction_theta_full 1.000
_diffrn_measured_fraction_theta_max 1.000
_diffrn_measurement_device_type 'Bruker APEXII CCD area detector'
_diffrn_measurement_method 'phi and omega scans'
_diffrn_radiation_monochromator 'Bruker Helios multilayer confocal mirror'
_diffrn_radiation_source 'Bruker TXS fine-focus rotating anode'
_diffrn_radiation_type MoK\a
_diffrn_radiation_wavelength 0.71073
_diffrn_reflns_av_R_equivalents 0.0281
_diffrn_reflns_av_sigmaI/netI 0.0426
_diffrn_reflns_limit_h_max 20
_diffrn_reflns_limit_h_min -21
_diffrn_reflns_limit_k_max 21
_diffrn_reflns_limit_k_min -17
_diffrn_reflns_limit_l_max 25
_diffrn_reflns_limit_l_min -26
_diffrn_reflns_number 16825
_diffrn_reflns_theta_full 28.21
_diffrn_reflns_theta_max 28.21
_diffrn_reflns_theta_min 1.64
_exptl_absorpt_coefficient_mu 0.877
_exptl_absorpt_correction_T_max 0.8797
_exptl_absorpt_correction_T_min 0.7851
_exptl_absorpt_correction_type empirical
_exptl_absorpt_process_details
;
SADABS Sheldrick 1996
;
_exptl_crystal_colour purple
_exptl_crystal_density_diffrn 1.598
_exptl_crystal_density_method 'not measured'
_exptl_crystal_description prismatic
_exptl_crystal_F_000 2487
_exptl_crystal_size_max 0.29
_exptl_crystal_size_mid 0.20
_exptl_crystal_size_min 0.15
_refine_diff_density_max 0.554
_refine_diff_density_min -0.302
_refine_diff_density_rms 0.078
_refine_ls_abs_structure_details 'Flack H D (1983), Acta Cryst. A39, 876-881'
_refine_ls_abs_structure_Flack -0.004(14)
_refine_ls_extinction_method none
_refine_ls_goodness_of_fit_ref 1.026
_refine_ls_hydrogen_treatment constr
_refine_ls_matrix_type full
_refine_ls_number_parameters 406
_refine_ls_number_reflns 6139
_refine_ls_number_restraints 275
_refine_ls_restrained_S_all 1.062
_refine_ls_R_factor_all 0.0524
_refine_ls_R_factor_gt 0.0414
_refine_ls_shift/su_max 0.001
_refine_ls_shift/su_mean 0.000
_refine_ls_structure_factor_coef Fsqd
_refine_ls_weighting_details 'calc w=1/[\s^2^(Fo^2^)+(0.0796P)^2^+0.0000P] where P=(Fo^2^+2Fc^2^)/3'
_refine_ls_weighting_scheme calc
_refine_ls_wR_factor_gt 0.1119
_refine_ls_wR_factor_ref 0.1182
_reflns_number_gt 5215
_reflns_number_total 6139
_reflns_threshold_expression >2sigma(I)
_cod_data_source_file ic500478p_si_002.cif
_cod_data_source_block i-4_273K
_cod_depositor_comments
;
The following automatic conversions were performed:

'_symmetry_cell_setting' value 'Tetragonal' changed to 'tetragonal'
according to
/usr/data/users/saulius/crontab/automatic-downloads/rss-feeds/ACS/lib/dictionaries/cif_core.dic
dictionary named 'cif_core.dic' version 2.4.2 from 2011-04-26.

Automatic conversion script
Id: cif_fix_values 2281 2013-09-26 08:29:07Z andrius 

 Adding full bibliography for 4338420--4338426.cif.
;
_cod_original_sg_symbol_H-M 'I-4   '
_cod_database_code 4338421

loop_
_symmetry_equiv_pos_as_xyz
'x, y, z'
'-x, -y, z'
'y, -x, -z'
'-y, x, -z'
'x+1/2, y+1/2, z+1/2'
'-x+1/2, -y+1/2, z+1/2'
'y+1/2, -x+1/2, -z+1/2'
'-y+1/2, x+1/2, -z+1/2'

loop_
_atom_site_label
_atom_site_type_symbol
_atom_site_fract_x
_atom_site_fract_y
_atom_site_fract_z
_atom_site_U_iso_or_equiv
_atom_site_adp_type
_atom_site_occupancy
_atom_site_symmetry_multiplicity
_atom_site_calc_flag
_atom_site_refinement_flags
_atom_site_disorder_assembly
_atom_site_disorder_group
C1 C 0.7245(5) 1.0785(4) 0.8027(5) 0.133(4) Uani 1 1 d . . .
H1A H 0.7478 1.1339 0.8082 0.200 Uiso 1 1 calc R . .
H1B H 0.6730 1.0742 0.8279 0.200 Uiso 1 1 calc R . .
H1C H 0.7132 1.0686 0.7559 0.200 Uiso 1 1 calc R . .
C2 C 0.7855(3) 1.0150(2) 0.8276(3) 0.0756(16) Uani 1 1 d . . .
C3 C 0.8126(3) 0.9014(2) 0.9108(2) 0.0659(13) Uani 1 1 d . . .
H3A H 0.8099 0.9101 0.9591 0.079 Uiso 1 1 calc R . .
H3B H 0.8704 0.9105 0.8968 0.079 Uiso 1 1 calc R . .
C4 C 0.7885(2) 0.8084(2) 0.8954(2) 0.0450(8) Uani 1 1 d . . .
C5 C 0.8504(3) 0.7529(3) 0.9361(2) 0.0547(9) Uani 1 1 d . . .
H5A H 0.9071 0.7746 0.9303 0.066 Uiso 1 1 calc R . .
H5B H 0.8365 0.7569 0.9835 0.066 Uiso 1 1 calc R . .
C6 C 0.6962(3) 0.7942(2) 0.9191(2) 0.0526(10) Uani 1 1 d . . .
H6A H 0.6865 0.8269 0.9596 0.063 Uiso 1 1 calc R . .
H6B H 0.6582 0.8149 0.8847 0.063 Uiso 1 1 calc R . .
C7 C 0.7950(2) 0.78471(19) 0.82191(18) 0.0383(7) Uani 1 1 d . . .
C8 C 0.8486(2) 0.8195(2) 0.70876(18) 0.0391(7) Uani 1 1 d . . .
H8A H 0.8284 0.8694 0.6856 0.047 Uiso 1 1 calc R . .
H8B H 0.8122 0.7729 0.6961 0.047 Uiso 1 1 calc R . .
C9 C 0.93922(17) 0.80020(18) 0.68474(16) 0.0325(6) Uani 1 1 d . . .
C10 C 0.9984(2) 0.8694(2) 0.7128(2) 0.0421(7) Uani 1 1 d . . .
H10A H 0.9706 0.9236 0.7085 0.050 Uiso 1 1 calc R . .
H10B H 1.0073 0.8591 0.7605 0.050 Uiso 1 1 calc R . .
C11 C 0.93474(19) 0.8038(2) 0.60745(17) 0.0394(7) Uani 1 1 d . . .
H11A H 0.8870 0.7705 0.5926 0.047 Uiso 1 1 calc R . .
H11B H 0.9246 0.8616 0.5939 0.047 Uiso 1 1 calc R . .
C12 C 0.97135(18) 0.71459(17) 0.70713(15) 0.0311(6) Uani 1 1 d . . .
N1 N 0.7598(3) 0.9633(2) 0.8783(3) 0.0805(15) Uani 1 1 d . . .
H1 H 0.7086 0.9678 0.8919 0.097 Uiso 1 1 calc R . .
N2 N 0.84881(18) 0.6636(2) 0.91573(17) 0.0477(7) Uani 1 1 d . . .
H2A H 0.8578 0.6319 0.9526 0.057 Uiso 1 1 calc R . .
H2B H 0.8921 0.6545 0.8874 0.057 Uiso 1 1 calc R . .
N3 N 0.67593(18) 0.70472(17) 0.93318(16) 0.0416(6) Uani 1 1 d . . .
H3C H 0.6199 0.6974 0.9297 0.050 Uiso 1 1 calc R . .
H3D H 0.6908 0.6927 0.9758 0.050 Uiso 1 1 calc R . .
N4 N 0.84169(18) 0.83302(16) 0.78152(15) 0.0413(6) Uani 1 1 d . . .
H4 H 0.8692 0.8742 0.7991 0.050 Uiso 1 1 calc R . .
N5 N 1.08110(17) 0.87415(18) 0.67924(15) 0.0403(6) Uani 1 1 d . . .
H5C H 1.1200 0.8886 0.7101 0.048 Uiso 1 1 calc R . .
H5D H 1.0792 0.9156 0.6484 0.048 Uiso 1 1 calc R . .
N6 N 1.01083(17) 0.77323(18) 0.57301(14) 0.0379(6) Uani 1 1 d . . .
H6C H 1.0216 0.8079 0.5382 0.046 Uiso 1 1 calc R . .
H6D H 0.9995 0.7221 0.5557 0.046 Uiso 1 1 calc R . .
N7 N 0.92106(17) 0.66005(17) 0.73635(16) 0.0420(6) Uani 1 1 d . . .
H7A H 0.9399 0.6115 0.7482 0.050 Uiso 1 1 calc R . .
H7B H 0.8692 0.6729 0.7437 0.050 Uiso 1 1 calc R . .
Ni1 Ni 0.73637(2) 0.62077(2) 0.868405(19) 0.03242(11) Uani 1 1 d . . .
O1 O 0.8566(2) 1.00872(18) 0.8040(2) 0.0699(9) Uani 1 1 d . . .
O2 O 0.76047(14) 0.71948(13) 0.80081(12) 0.0388(5) Uani 1 1 d . . .
O3 O 1.04690(13) 0.69551(14) 0.69656(13) 0.0397(5) Uani 1 1 d . . .
B1 B 1.0000 0.0000 0.5000 0.0449(17) Uani 1 4 d S . .
B2 B 0.2846(3) 0.0531(4) 0.5953(3) 0.0639(13) Uani 1 1 d . . .
F1 F 0.9448(3) 0.0470(3) 0.5348(2) 0.1265(19) Uani 1 1 d . . .
F2 F 0.3173(3) 0.0614(3) 0.65624(18) 0.1057(12) Uani 1 1 d . . .
F3 F 0.2690(3) 0.1298(3) 0.5665(2) 0.1133(13) Uani 1 1 d . . .
F4 F 0.3392(2) 0.0102(4) 0.5521(2) 0.1272(17) Uani 1 1 d . . .
F5 F 0.2115(2) 0.0097(2) 0.5987(3) 0.1127(14) Uani 1 1 d . . .
O4SA O 0.0000 0.5000 0.7500 0.061(4) Uani 0.468(20) 4 d PU A 1
B3A B 0.0000 0.5000 0.6137(7) 0.049(4) Uani 0.309(6) 2 d SPDU . 1
F7A F -0.0045(7) 0.5701(6) 0.5723(5) 0.080(3) Uani 0.309(6) 1 d PDU . 1
F6A F -0.0753(8) 0.4975(7) 0.6455(7) 0.101(4) Uani 0.309(6) 1 d PDU . 1
B3C B -0.2051(13) 0.6101(12) 0.6078(10) 0.133(5) Uani 0.247(6) 1 d PDU B 1
F6C F -0.1306(14) 0.6296(16) 0.5776(12) 0.147(5) Uani 0.247(6) 1 d PDU B 1
F7C F -0.2524(13) 0.5690(14) 0.5636(10) 0.136(5) Uani 0.247(6) 1 d PDU B 1
F8C F -0.2546(15) 0.6465(14) 0.6535(11) 0.155(6) Uani 0.247(6) 1 d PDU B 1
O3SA O -0.1029(6) 0.5036(5) 0.4476(5) 0.190(3) Uani 1 1 d U C 1
O4SB O 0.0000 0.5000 0.6788(8) 0.114(6) Uani 0.532(20) 2 d PU A 2
F6B F -0.0892(9) 0.6027(9) 0.5783(7) 0.129(4) Uani 0.349(6) 1 d PDU D 2
F9B F -0.1924(8) 0.5309(7) 0.6340(6) 0.188(4) Uani 0.596(3) 1 d PDU D 2
B3B B -0.1762(9) 0.5860(10) 0.5822(7) 0.132(4) Uani 0.349(6) 1 d PDU D 2
F8B F -0.2317(9) 0.6509(8) 0.5866(7) 0.133(4) Uani 0.349(6) 1 d PDU D 2
F7B F -0.1915(10) 0.5339(9) 0.5289(8) 0.153(5) Uani 0.349(6) 1 d PDU D 2
O3SB O 0.0000 0.5000 0.300(2) 0.265(16) Uani 0.5 2 d PU E 2
O1S O -0.3869(5) 0.5426(5) 0.6022(4) 0.165(3) Uani 1 1 d . . .
O2S O 0.5000 0.5000 0.5000 0.142(4) Uani 1 4 d S . .

loop_
_atom_site_aniso_label
_atom_site_aniso_U_11
_atom_site_aniso_U_22
_atom_site_aniso_U_33
_atom_site_aniso_U_23
_atom_site_aniso_U_13
_atom_site_aniso_U_12
C1 0.137(6) 0.055(3) 0.207(10) 0.040(4) 0.075(6) 0.034(3)
C2 0.083(3) 0.0308(17) 0.113(4) -0.007(2) 0.045(3) -0.0033(18)
C3 0.087(3) 0.041(2) 0.069(3) -0.0218(19) 0.031(2) -0.019(2)
C4 0.0504(18) 0.0320(15) 0.053(2) -0.0110(14) 0.0167(16) -0.0073(13)
C5 0.059(2) 0.051(2) 0.054(2) -0.0122(17) 0.0041(18) -0.0163(17)
C6 0.061(2) 0.0345(16) 0.062(2) -0.0091(15) 0.0312(19) -0.0018(15)
C7 0.0374(15) 0.0304(14) 0.0470(19) -0.0030(13) 0.0113(13) 0.0030(11)
C8 0.0341(14) 0.0357(14) 0.0476(19) 0.0101(13) 0.0084(13) 0.0070(11)
C9 0.0296(13) 0.0290(13) 0.0391(16) 0.0076(12) 0.0038(12) 0.0020(10)
C10 0.0396(16) 0.0335(14) 0.053(2) -0.0041(14) 0.0076(14) -0.0052(12)
C11 0.0329(14) 0.0470(17) 0.0385(16) 0.0082(13) -0.0017(12) 0.0046(12)
C12 0.0315(13) 0.0301(13) 0.0316(15) 0.0058(11) -0.0011(11) -0.0003(10)
N1 0.089(3) 0.0343(15) 0.118(4) -0.0097(19) 0.062(3) -0.0026(16)
N2 0.0417(15) 0.0478(16) 0.0536(18) -0.0043(14) 0.0053(13) -0.0036(12)
N3 0.0433(14) 0.0359(13) 0.0455(16) -0.0053(12) 0.0174(12) -0.0021(11)
N4 0.0427(14) 0.0310(12) 0.0501(17) -0.0036(11) 0.0145(12) -0.0016(10)
N5 0.0350(13) 0.0397(14) 0.0462(16) -0.0030(11) 0.0010(11) -0.0081(11)
N6 0.0389(13) 0.0428(14) 0.0320(14) 0.0045(11) 0.0017(11) -0.0004(11)
N7 0.0363(13) 0.0340(12) 0.0558(18) 0.0136(12) 0.0113(12) 0.0003(10)
Ni1 0.03131(19) 0.02924(18) 0.03672(19) -0.00261(15) 0.00783(15) 0.00007(14)
O1 0.0740(19) 0.0419(14) 0.094(2) -0.0028(15) 0.0373(18) -0.0070(13)
O2 0.0398(11) 0.0333(10) 0.0434(13) -0.0020(9) 0.0092(9) -0.0020(9)
O3 0.0307(10) 0.0377(11) 0.0508(14) 0.0185(10) 0.0049(9) 0.0041(8)
B1 0.046(2) 0.046(2) 0.043(4) 0.000 0.000 0.000
B2 0.051(2) 0.074(3) 0.067(3) -0.020(3) -0.008(2) 0.004(2)
F1 0.105(3) 0.115(3) 0.160(4) -0.087(3) 0.077(3) -0.042(2)
F2 0.125(3) 0.117(3) 0.075(2) -0.0062(19) -0.037(2) -0.016(2)
F3 0.128(3) 0.103(3) 0.108(3) 0.037(2) 0.019(2) 0.015(2)
F4 0.090(2) 0.184(5) 0.108(3) -0.041(3) 0.002(2) 0.053(3)
F5 0.080(2) 0.093(2) 0.165(4) -0.044(2) -0.003(2) -0.0259(18)
O4SA 0.059(5) 0.059(5) 0.065(10) 0.000 0.000 0.000
B3A 0.072(8) 0.052(7) 0.022(6) 0.000 0.000 -0.010(6)
F7A 0.093(6) 0.064(5) 0.084(6) 0.015(4) -0.003(5) -0.032(4)
F6A 0.135(8) 0.078(5) 0.090(7) -0.010(5) 0.016(6) -0.032(5)
B3C 0.138(7) 0.127(7) 0.133(7) 0.011(6) -0.011(6) -0.017(6)
F6C 0.152(8) 0.140(8) 0.149(8) 0.017(7) -0.008(7) -0.018(7)
F7C 0.143(8) 0.133(8) 0.131(8) 0.013(7) -0.005(7) -0.027(7)
F8C 0.153(9) 0.153(9) 0.160(9) -0.008(8) -0.023(8) -0.008(8)
O3SA 0.196(6) 0.151(5) 0.223(7) -0.024(5) -0.097(6) 0.035(5)
O4SB 0.172(14) 0.061(7) 0.109(11) 0.000 0.000 0.037(8)
F6B 0.124(7) 0.114(7) 0.147(7) 0.015(6) -0.025(6) -0.024(6)
F9B 0.223(8) 0.165(7) 0.177(7) 0.001(6) 0.000(7) -0.025(6)
B3B 0.142(7) 0.121(7) 0.133(7) 0.015(6) -0.017(6) -0.027(6)
F8B 0.129(6) 0.136(6) 0.134(7) -0.013(6) -0.005(6) -0.033(5)
F7B 0.177(8) 0.136(8) 0.145(8) 0.030(6) -0.053(7) -0.021(7)
O3SB 0.261(18) 0.258(18) 0.275(19) 0.000 0.000 -0.018(10)
O1S 0.188(7) 0.175(7) 0.132(5) -0.040(5) 0.001(5) 0.050(5)
O2S 0.142(6) 0.142(6) 0.144(10) 0.000 0.000 0.000

loop_
_atom_type_symbol
_atom_type_description
_atom_type_scat_dispersion_real
_atom_type_scat_dispersion_imag
_atom_type_scat_source
C C 0.0033 0.0016 'International Tables Vol C Tables 4.2.6.8 and 6.1.1.4'
H H 0.0000 0.0000 'International Tables Vol C Tables 4.2.6.8 and 6.1.1.4'
B B 0.0013 0.0007 'International Tables Vol C Tables 4.2.6.8 and 6.1.1.4'
N N 0.0061 0.0033 'International Tables Vol C Tables 4.2.6.8 and 6.1.1.4'
O O 0.0106 0.0060 'International Tables Vol C Tables 4.2.6.8 and 6.1.1.4'
F F 0.0171 0.0103 'International Tables Vol C Tables 4.2.6.8 and 6.1.1.4'
Ni Ni 0.3393 1.1124 'International Tables Vol C Tables 4.2.6.8 and 6.1.1.4'

loop_
_geom_angle_atom_site_label_1
_geom_angle_atom_site_label_2
_geom_angle_atom_site_label_3
_geom_angle
_geom_angle_site_symmetry_1
_geom_angle_site_symmetry_3
C2 C1 H1A 109.5 . .
C2 C1 H1B 109.5 . .
H1A C1 H1B 109.5 . .
C2 C1 H1C 109.5 . .
H1A C1 H1C 109.5 . .
H1B C1 H1C 109.5 . .
O1 C2 N1 120.7(5) . .
O1 C2 C1 121.9(5) . .
N1 C2 C1 117.5(5) . .
N1 C3 C4 114.6(4) . .
N1 C3 H3A 108.6 . .
C4 C3 H3A 108.6 . .
N1 C3 H3B 108.6 . .
C4 C3 H3B 108.6 . .
H3A C3 H3B 107.6 . .
C7 C4 C5 108.6(3) . .
C7 C4 C3 114.2(3) . .
C5 C4 C3 106.4(4) . .
C7 C4 C6 108.7(3) . .
C5 C4 C6 110.9(3) . .
C3 C4 C6 108.1(3) . .
N2 C5 C4 113.2(3) . .
N2 C5 H5A 108.9 . .
C4 C5 H5A 108.9 . .
N2 C5 H5B 108.9 . .
C4 C5 H5B 108.9 . .
H5A C5 H5B 107.8 . .
N3 C6 C4 113.6(3) . .
N3 C6 H6A 108.8 . .
C4 C6 H6A 108.8 . .
N3 C6 H6B 108.8 . .
C4 C6 H6B 108.8 . .
H6A C6 H6B 107.7 . .
O2 C7 N4 121.4(3) . .
O2 C7 C4 120.2(3) . .
N4 C7 C4 118.4(3) . .
N4 C8 C9 113.7(3) . .
N4 C8 H8A 108.8 . .
C9 C8 H8A 108.8 . .
N4 C8 H8B 108.8 . .
C9 C8 H8B 108.8 . .
H8A C8 H8B 107.7 . .
C12 C9 C11 110.0(3) . .
C12 C9 C8 113.5(2) . .
C11 C9 C8 104.9(2) . .
C12 C9 C10 109.0(3) . .
C11 C9 C10 111.2(3) . .
C8 C9 C10 108.2(3) . .
N5 C10 C9 114.4(3) . .
N5 C10 H10A 108.7 . .
C9 C10 H10A 108.7 . .
N5 C10 H10B 108.7 . .
C9 C10 H10B 108.7 . .
H10A C10 H10B 107.6 . .
N6 C11 C9 114.5(2) . .
N6 C11 H11A 108.6 . .
C9 C11 H11A 108.6 . .
N6 C11 H11B 108.6 . .
C9 C11 H11B 108.6 . .
H11A C11 H11B 107.6 . .
O3 C12 N7 119.7(3) . .
O3 C12 C9 119.2(2) . .
N7 C12 C9 121.0(3) . .
C2 N1 C3 124.5(4) . .
C2 N1 H1 117.7 . .
C3 N1 H1 117.7 . .
C5 N2 Ni1 116.3(2) . .
C5 N2 H2A 108.2 . .
Ni1 N2 H2A 108.2 . .
C5 N2 H2B 108.2 . .
Ni1 N2 H2B 108.2 . .
H2A N2 H2B 107.4 . .
C6 N3 Ni1 113.3(2) . .
C6 N3 H3C 108.9 . .
Ni1 N3 H3C 108.9 . .
C6 N3 H3D 108.9 . .
Ni1 N3 H3D 108.9 . .
H3C N3 H3D 107.7 . .
C7 N4 C8 123.4(3) . .
C7 N4 H4 118.3 . .
C8 N4 H4 118.3 . .
C10 N5 Ni1 115.49(19) . 7_566
C10 N5 H5C 108.4 . .
Ni1 N5 H5C 108.4 7_566 .
C10 N5 H5D 108.4 . .
Ni1 N5 H5D 108.4 7_566 .
H5C N5 H5D 107.5 . .
C11 N6 Ni1 116.6(2) . 7_566
C11 N6 H6C 108.1 . .
Ni1 N6 H6C 108.1 7_566 .
C11 N6 H6D 108.1 . .
Ni1 N6 H6D 108.1 7_566 .
H6C N6 H6D 107.3 . .
C12 N7 H7A 120.0 . .
C12 N7 H7B 120.0 . .
H7A N7 H7B 120.0 . .
O3 Ni1 N3 174.51(10) 8_646 .
O3 Ni1 N5 89.17(10) 8_646 8_646
N3 Ni1 N5 94.91(12) . 8_646
O3 Ni1 O2 85.90(9) 8_646 .
N3 Ni1 O2 90.07(10) . .
N5 Ni1 O2 95.07(11) 8_646 .
O3 Ni1 N6 84.94(10) 8_646 8_646
N3 Ni1 N6 98.96(11) . 8_646
N5 Ni1 N6 86.54(12) 8_646 8_646
O2 Ni1 N6 170.67(10) . 8_646
O3 Ni1 N2 91.05(11) 8_646 .
N3 Ni1 N2 84.80(12) . .
N5 Ni1 N2 178.77(13) 8_646 .
O2 Ni1 N2 83.74(11) . .
N6 Ni1 N2 94.68(12) 8_646 .
C7 O2 Ni1 119.1(2) . .
C12 O3 Ni1 121.62(18) . 7_566
F1 B1 F1 105.4(2) . 4_646
F1 B1 F1 105.4(2) . 3_666
F1 B1 F1 118.1(5) 4_646 3_666
F1 B1 F1 118.1(5) . 2_755
F1 B1 F1 105.4(2) 4_646 2_755
F1 B1 F1 105.4(2) 3_666 2_755
F2 B2 F5 110.0(5) . .
F2 B2 F3 111.4(5) . .
F5 B2 F3 108.6(4) . .
F2 B2 F4 111.5(4) . .
F5 B2 F4 108.4(5) . .
F3 B2 F4 106.8(5) . .
F6A B3A F6A 124.2(16) 2_565 .
F6A B3A F7A 104.8(8) 2_565 2_565
F6A B3A F7A 107.4(7) . 2_565
F6A B3A F7A 107.4(7) 2_565 .
F6A B3A F7A 104.8(8) . .
F7A B3A F7A 107.2(13) 2_565 .
F7C B3C F8C 109.3(15) . .
F7C B3C F6C 108.1(14) . .
F8C B3C F6C 136(2) . .
F8B B3B F7B 113.2(11) . .
F8B B3B F9B 108.3(11) . .
F7B B3B F9B 99.2(14) . .
F8B B3B F6B 119.8(15) . .
F7B B3B F6B 104.3(10) . .
F9B B3B F6B 110.2(11) . .

loop_
_geom_bond_atom_site_label_1
_geom_bond_atom_site_label_2
_geom_bond_distance
_geom_bond_site_symmetry_2
C1 C2 1.483(9) .
C1 H1A 0.9600 .
C1 H1B 0.9600 .
C1 H1C 0.9600 .
C2 O1 1.227(6) .
C2 N1 1.361(7) .
C3 N1 1.443(7) .
C3 C4 1.554(5) .
C3 H3A 0.9700 .
C3 H3B 0.9700 .
C4 C7 1.511(5) .
C4 C5 1.547(6) .
C4 C6 1.556(5) .
C5 N2 1.475(5) .
C5 H5A 0.9700 .
C5 H5B 0.9700 .
C6 N3 1.482(4) .
C6 H6A 0.9700 .
C6 H6B 0.9700 .
C7 O2 1.244(4) .
C7 N4 1.334(4) .
C8 N4 1.465(5) .
C8 C9 1.546(4) .
C8 H8A 0.9700 .
C8 H8B 0.9700 .
C9 C12 1.518(4) .
C9 C11 1.537(5) .
C9 C10 1.549(4) .
C10 N5 1.475(4) .
C10 H10A 0.9700 .
C10 H10B 0.9700 .
C11 N6 1.470(4) .
C11 H11A 0.9700 .
C11 H11B 0.9700 .
C12 O3 1.254(4) .
C12 N7 1.313(4) .
N1 H1 0.8600 .
N2 Ni1 2.129(3) .
N2 H2A 0.9000 .
N2 H2B 0.9000 .
N3 Ni1 2.086(3) .
N3 H3C 0.9000 .
N3 H3D 0.9000 .
N4 H4 0.8600 .
N5 Ni1 2.090(3) 7_566
N5 H5C 0.9000 .
N5 H5D 0.9000 .
N6 Ni1 2.103(3) 7_566
N6 H6C 0.9000 .
N6 H6D 0.9000 .
N7 H7A 0.8600 .
N7 H7B 0.8600 .
Ni1 O3 2.051(2) 8_646
Ni1 N5 2.090(3) 8_646
Ni1 O2 2.098(2) .
Ni1 N6 2.103(3) 8_646
O3 Ni1 2.051(2) 7_566
B1 F1 1.342(3) .
B1 F1 1.342(3) 4_646
B1 F1 1.342(3) 3_666
B1 F1 1.342(3) 2_755
B2 F2 1.324(6) .
B2 F5 1.350(6) .
B2 F3 1.368(7) .
B2 F4 1.396(6) .
B3A F6A 1.353(10) 2_565
B3A F6A 1.353(10) .
B3A F7A 1.384(9) 2_565
B3A F7A 1.384(9) .
B3C F7C 1.326(15) .
B3C F8C 1.331(15) .
B3C F6C 1.362(15) .
F6B B3B 1.408(12) .
F9B B3B 1.374(12) .
B3B F8B 1.358(12) .
B3B F7B 1.365(12) .
